data_7243731
loop_
_publ_author_name
'Zhou, Shanhe'
'Lu, Lu'
'Liu, Dong'
'Wang, Jun'
'Sakiyama, Hiroshi'
'Muddassir, Mohd.'
'Nezamzadeh-Ejhieh, Alireza'
'Liu, Jianqiang'

_publ_section_title
;
 Series of highly stable Cd(ii)-based MOFs as sensitive and selective
 sensors for detection of nitrofuran antibiotic
;
_journal_issue 46
_journal_name_full CrystEngComm
_journal_page_first 8043
_journal_page_last 8052
_journal_paper_doi 10.1039/D1CE01264A
_journal_volume 23
_journal_year 2021
_chemical_formula_moiety 'C33 H23 Cd N5 O8'
_chemical_formula_sum 'C33 H23 Cd N5 O8'
_chemical_formula_weight 729.96
_space_group_crystal_system triclinic
_space_group_IT_number 2
_space_group_name_Hall '-P 1'
_space_group_name_H-M_alt 'P -1'
_atom_sites_solution_hydrogens mixed
_audit_creation_date 2021-01-17
_audit_creation_method
;
Olex2 1.2
(compiled 2018.05.29 svn.r3508 for OlexSys, GUI svn.r5506)
;
_audit_update_record
;
2021-08-08 deposited with the CCDC.	2021-10-12 downloaded from the CCDC.
;
_cell_angle_alpha 63.783(4)
_cell_angle_beta 81.400(3)
_cell_angle_gamma 82.923(4)
_cell_formula_units_Z 2
_cell_length_a 10.256(2)
_cell_length_b 12.989(3)
_cell_length_c 14.013(3)
_cell_measurement_reflns_used 1819
_cell_measurement_temperature 296(2)
_cell_measurement_theta_max 22.256
_cell_measurement_theta_min 2.450
_cell_volume 1652.4(6)
_computing_cell_refinement 'SAINT v8.34A (Bruker, 2013)'
_computing_data_reduction 'SAINT v8.34A (Bruker, 2013)'
_computing_molecular_graphics 'Olex2 (Dolomanov et al., 2009)'
_computing_publication_material 'Olex2 (Dolomanov et al., 2009)'
_computing_structure_refinement 'ShelXL (Sheldrick, 2015)'
_diffrn_ambient_temperature 296.15
_diffrn_measured_fraction_theta_full 0.993
_diffrn_measured_fraction_theta_max 0.944
_diffrn_measurement_device_type 'CCD area detector'
_diffrn_measurement_method 'phi and omega scans'
_diffrn_radiation_monochromator graphite
_diffrn_radiation_type MoK\a
_diffrn_radiation_wavelength 0.71073
_diffrn_reflns_av_R_equivalents 0.0412
_diffrn_reflns_av_unetI/netI 0.1042
_diffrn_reflns_Laue_measured_fraction_full 0.993
_diffrn_reflns_Laue_measured_fraction_max 0.944
_diffrn_reflns_limit_h_max 10
_diffrn_reflns_limit_h_min -13
_diffrn_reflns_limit_k_max 14
_diffrn_reflns_limit_k_min -16
_diffrn_reflns_limit_l_max 17
_diffrn_reflns_limit_l_min -17
_diffrn_reflns_number 10055
_diffrn_reflns_point_group_measured_fraction_full 0.993
_diffrn_reflns_point_group_measured_fraction_max 0.944
_diffrn_reflns_theta_full 25.242
_diffrn_reflns_theta_max 27.542
_diffrn_reflns_theta_min 1.629
_exptl_absorpt_coefficient_mu 0.718
_exptl_absorpt_correction_T_max 0.7456
_exptl_absorpt_correction_T_min 0.6677
_exptl_absorpt_correction_type multi-scan
_exptl_absorpt_process_details
'SADABS-2014/5 (Bruker,2014/5) was used for absorption correction. wR2(int) was 0.0579 before and 0.0416 after correction. The Ratio of minimum to maximum transmission is 0.8955. The \l/2 correction factor is 0.00150.'
_exptl_crystal_colour yellow
_exptl_crystal_colour_primary yellow
_exptl_crystal_density_diffrn 1.467
_exptl_crystal_description block
_exptl_crystal_F_000 736
_exptl_crystal_size_max 0.2
_exptl_crystal_size_mid 0.2
_exptl_crystal_size_min 0.2
_refine_diff_density_max 0.749
_refine_diff_density_min -0.822
_refine_diff_density_rms 0.149
_refine_ls_extinction_method none
_refine_ls_goodness_of_fit_ref 0.986
_refine_ls_hydrogen_treatment constr
_refine_ls_matrix_type full
_refine_ls_number_parameters 426
_refine_ls_number_reflns 7196
_refine_ls_number_restraints 0
_refine_ls_restrained_S_all 0.986
_refine_ls_R_factor_all 0.0854
_refine_ls_R_factor_gt 0.0507
_refine_ls_shift/su_max 0.000
_refine_ls_shift/su_mean 0.000
_refine_ls_structure_factor_coef Fsqd
_refine_ls_weighting_details 'w=1/[\s^2^(Fo^2^)+(0.0662P)^2^] where P=(Fo^2^+2Fc^2^)/3'
_refine_ls_weighting_scheme calc
_refine_ls_wR_factor_gt 0.1091
_refine_ls_wR_factor_ref 0.1444
_reflns_Friedel_coverage 0.000
_reflns_number_gt 5020
_reflns_number_total 7196
_reflns_threshold_expression 'I > 2\s(I)'
_cod_data_source_file d1ce01264a2.cif
_cod_data_source_block yyyy_sq
_cod_depositor_comments 'Adding full bibliography for 7243730--7243733.cif.'
_cod_original_cell_volume 1652.5(6)
_cod_database_code 7243731
_shelx_shelxl_version_number 2016/4
_shelx_space_group_comment
;
The symmetry employed for this shelxl refinement is uniquely defined
by the following loop, which should always be used as a source of
symmetry information in preference to the above space-group names.
They are only intended as comments.
;
_shelx_estimated_absorpt_t_max 0.870
_shelx_estimated_absorpt_t_min 0.870
_olex2_refinement_description
;
1. Fixed Uiso
 At 1.2 times of:
  All C(H) groups, All N(H) groups
 At 1.5 times of:
  All O(H) groups, All O(H,H) groups
2.a Rotating group:
 O1W(H1WA,H1WB)
2.b Aromatic/amide H refined with riding coordinates:
 N3(H3), C1(H1), C3(H3A), C5(H5), C10(H10), C11(H11), C13(H13), C14(H14),
 C16(H16), C17(H17), C18(H18), C20(H20), C23(H23), C24(H24), C27(H27), C29(H29),
  C30(H30), C31(H31), C32(H32), C33(H33)
2.c Idealised tetrahedral OH refined as rotating group:
 O7(H7)
;
_olex2_submission_special_instructions 'No special instructions were received'

loop_
_space_group_symop_operation_xyz
'x, y, z'
'-x, -y, -z'

loop_
_atom_site_label
_atom_site_type_symbol
_atom_site_fract_x
_atom_site_fract_y
_atom_site_fract_z
_atom_site_U_iso_or_equiv
_atom_site_adp_type
_atom_site_occupancy
_atom_site_site_symmetry_order
_atom_site_calc_flag
_atom_site_refinement_flags_posn
_atom_site_refinement_flags_adp
_atom_site_refinement_flags_occupancy
_atom_site_disorder_assembly
_atom_site_disorder_group
Cd01 Cd 0.05849(3) 0.67888(3) 0.79140(3) 0.02723(13) Uani 1 1 d . . . . .
O1 O 0.2202(3) 0.5350(3) 0.8564(3) 0.0363(9) Uani 1 1 d . . . . .
O2 O 0.3082(3) 0.7027(4) 0.7938(4) 0.0473(11) Uani 1 1 d . . . . .
O3 O 0.9195(3) 0.5297(3) 0.8460(3) 0.0403(10) Uani 1 1 d . . . . .
O4 O 0.8076(3) 0.6975(3) 0.7753(3) 0.0419(10) Uani 1 1 d . . . . .
O5 O 0.5765(4) 0.2353(3) 1.0178(3) 0.0393(9) Uani 1 1 d . . . . .
O6 O 0.7750(4) -0.2213(4) 0.9746(4) 0.0599(13) Uani 1 1 d . . . . .
O7 O 0.7071(5) -0.1178(4) 0.8120(4) 0.0618(13) Uani 1 1 d . . . . .
H7 H 0.738258 -0.174720 0.803333 0.093 Uiso 1 1 calc GR . . . .
O1W O 0.0161(4) 0.6635(4) 0.9677(3) 0.0471(11) Uani 1 1 d . . . . .
H1WA H -0.061370 0.703970 0.979297 0.071 Uiso 1 1 d GR . . . .
H1WB H 0.049687 0.582918 1.014867 0.071 Uiso 1 1 d GR . . . .
N1 N 0.0358(4) 0.8710(4) 0.7303(4) 0.0349(10) Uani 1 1 d . . . . .
N2 N 0.0658(4) 1.0453(4) 0.7064(4) 0.0352(11) Uani 1 1 d . . . . .
N3 N 0.2844(4) 1.4026(4) 0.7294(4) 0.0362(11) Uani 1 1 d . . . . .
H3 H 0.255259 1.451124 0.755252 0.043 Uiso 1 1 calc R . . . .
N4 N 0.7624(4) 1.3439(4) 0.5081(4) 0.0340(10) Uani 1 1 d . . . . .
N5 N 0.8928(4) 1.3198(4) 0.3778(4) 0.0382(11) Uani 1 1 d . . . . .
C1 C 0.5652(4) 0.5895(5) 0.8339(4) 0.0263(11) Uani 1 1 d . . . . .
H1 H 0.561341 0.669271 0.796553 0.032 Uiso 1 1 calc R . . . .
C2 C 0.4499(4) 0.5310(4) 0.8676(4) 0.0243(11) Uani 1 1 d . . . . .
C3 C 0.4550(4) 0.4122(5) 0.9250(4) 0.0296(12) Uani 1 1 d . . . . .
H3A H 0.377679 0.373449 0.947897 0.036 Uiso 1 1 calc R . . . .
C4 C 0.5765(5) 0.3514(5) 0.9480(4) 0.0297(12) Uani 1 1 d . . . . .
C5 C 0.6920(5) 0.4087(5) 0.9130(4) 0.0304(12) Uani 1 1 d . . . . .
H5 H 0.773133 0.367503 0.927378 0.037 Uiso 1 1 calc R . . . .
C6 C 0.6867(4) 0.5276(4) 0.8565(4) 0.0250(11) Uani 1 1 d . . . . .
C7 C 0.3182(5) 0.5955(5) 0.8381(4) 0.0313(12) Uani 1 1 d . . . . .
C8 C 0.8114(4) 0.5904(5) 0.8232(4) 0.0307(12) Uani 1 1 d . . . . .
C9 C 0.6233(5) 0.1541(5) 0.9814(5) 0.0354(13) Uani 1 1 d . . . . .
C10 C 0.6477(6) 0.0456(5) 1.0615(5) 0.0487(15) Uani 1 1 d . . . . .
H10 H 0.639677 0.033644 1.132561 0.058 Uiso 1 1 calc R . . . .
C11 C 0.6838(6) -0.0445(5) 1.0348(5) 0.0513(16) Uani 1 1 d . . . . .
H11 H 0.701123 -0.117495 1.088479 0.062 Uiso 1 1 calc R . . . .
C12 C 0.6953(5) -0.0290(5) 0.9291(5) 0.0433(15) Uani 1 1 d . . . . .
C13 C 0.6707(6) 0.0818(5) 0.8490(5) 0.0430(14) Uani 1 1 d . . . . .
H13 H 0.678507 0.094141 0.777833 0.052 Uiso 1 1 calc R . . . .
C14 C 0.6348(6) 0.1732(5) 0.8758(5) 0.0427(14) Uani 1 1 d . . . . .
H14 H 0.618484 0.246800 0.822698 0.051 Uiso 1 1 calc R . . . .
C15 C 0.7300(5) -0.1304(5) 0.9077(6) 0.0456(15) Uani 1 1 d . . . . .
C16 C 0.0921(6) 0.9332(5) 0.7629(5) 0.0452(15) Uani 1 1 d . . . . .
H16 H 0.144462 0.902499 0.819148 0.054 Uiso 1 1 calc R . . . .
C17 C -0.0289(7) 0.9469(6) 0.6472(6) 0.061(2) Uani 1 1 d . . . . .
H17 H -0.078043 0.927773 0.607378 0.074 Uiso 1 1 calc R . . . .
C18 C -0.0112(8) 1.0552(6) 0.6311(6) 0.072(2) Uani 1 1 d . . . . .
H18 H -0.044903 1.123126 0.578749 0.087 Uiso 1 1 calc R . . . .
C19 C 0.1193(5) 1.1383(5) 0.7154(5) 0.0361(13) Uani 1 1 d . . . . .
C20 C 0.2470(5) 1.1647(5) 0.6728(4) 0.0352(13) Uani 1 1 d . . . . .
H20 H 0.298596 1.123408 0.639365 0.042 Uiso 1 1 calc R . . . .
C21 C 0.2972(5) 1.2555(4) 0.6811(4) 0.0314(12) Uani 1 1 d . . . . .
C22 C 0.2135(5) 1.3170(5) 0.7324(4) 0.0341(12) Uani 1 1 d . . . . .
C23 C 0.0852(5) 1.2892(5) 0.7754(5) 0.0433(15) Uani 1 1 d . . . . .
H23 H 0.032452 1.330033 0.808625 0.052 Uiso 1 1 calc R . . . .
C24 C 0.0380(6) 1.1982(5) 0.7671(5) 0.0444(15) Uani 1 1 d . . . . .
H24 H -0.047552 1.176641 0.795807 0.053 Uiso 1 1 calc R . . . .
C25 C 0.4094(5) 1.3977(4) 0.6783(4) 0.0302(12) Uani 1 1 d . . . . .
C26 C 0.4220(5) 1.3076(4) 0.6471(4) 0.0291(11) Uani 1 1 d . . . . .
C27 C 0.5406(5) 1.2857(4) 0.5942(4) 0.0327(12) Uani 1 1 d . . . . .
H27 H 0.551312 1.224522 0.575523 0.039 Uiso 1 1 calc R . . . .
C28 C 0.6425(5) 1.3575(5) 0.5699(4) 0.0324(12) Uani 1 1 d . . . . .
C29 C 0.6284(5) 1.4482(5) 0.6006(4) 0.0369(13) Uani 1 1 d . . . . .
H29 H 0.698284 1.494710 0.583886 0.044 Uiso 1 1 calc R . . . .
C30 C 0.5128(6) 1.4691(5) 0.6547(4) 0.0376(13) Uani 1 1 d . . . . .
H30 H 0.503552 1.528947 0.675149 0.045 Uiso 1 1 calc R . . . .
C31 C 0.7721(5) 1.3131(5) 0.4278(4) 0.0351(13) Uani 1 1 d . . . . .
H31 H 0.701665 1.289471 0.409243 0.042 Uiso 1 1 calc R . . . .
C32 C 0.8868(6) 1.3720(6) 0.5102(5) 0.0469(15) Uani 1 1 d . . . . .
H32 H 0.911775 1.396643 0.557491 0.056 Uiso 1 1 calc R . . . .
C33 C 0.9650(6) 1.3570(5) 0.4309(5) 0.0447(15) Uani 1 1 d . . . . .
H33 H 1.054549 1.369738 0.414146 0.054 Uiso 1 1 calc R . . . .

loop_
_atom_site_aniso_label
_atom_site_aniso_U_11
_atom_site_aniso_U_22
_atom_site_aniso_U_33
_atom_site_aniso_U_23
_atom_site_aniso_U_13
_atom_site_aniso_U_12
Cd01 0.02070(18) 0.0241(2) 0.0373(2) -0.01430(17) -0.00057(14) -0.00186(14)
O1 0.0181(16) 0.044(2) 0.056(3) -0.030(2) -0.0087(16) 0.0039(16)
O2 0.033(2) 0.035(3) 0.077(3) -0.026(2) -0.019(2) 0.0085(18)
O3 0.0170(16) 0.040(2) 0.053(3) -0.009(2) -0.0043(16) -0.0060(16)
O4 0.033(2) 0.033(2) 0.066(3) -0.027(2) 0.0004(19) -0.0056(18)
O5 0.049(2) 0.027(2) 0.040(2) -0.0147(18) 0.0011(18) -0.0020(18)
O6 0.052(3) 0.036(3) 0.079(4) -0.017(3) -0.003(2) 0.007(2)
O7 0.076(3) 0.046(3) 0.068(3) -0.033(3) -0.008(3) 0.010(2)
O1W 0.042(2) 0.054(3) 0.041(3) -0.021(2) -0.0093(19) 0.019(2)
N1 0.038(2) 0.024(2) 0.043(3) -0.013(2) -0.008(2) -0.003(2)
N2 0.044(3) 0.026(3) 0.039(3) -0.015(2) -0.008(2) -0.007(2)
N3 0.045(3) 0.029(3) 0.041(3) -0.022(2) -0.001(2) -0.002(2)
N4 0.037(2) 0.034(3) 0.034(3) -0.016(2) 0.002(2) -0.009(2)
N5 0.041(3) 0.040(3) 0.035(3) -0.018(2) 0.004(2) -0.007(2)
C1 0.023(2) 0.028(3) 0.032(3) -0.017(2) -0.002(2) -0.005(2)
C2 0.021(2) 0.032(3) 0.031(3) -0.023(2) -0.006(2) 0.001(2)
C3 0.022(2) 0.036(3) 0.040(3) -0.024(3) 0.000(2) -0.006(2)
C4 0.027(2) 0.031(3) 0.035(3) -0.019(3) -0.003(2) -0.001(2)
C5 0.022(2) 0.036(3) 0.038(3) -0.021(3) -0.006(2) 0.004(2)
C6 0.021(2) 0.031(3) 0.030(3) -0.020(2) -0.002(2) -0.001(2)
C7 0.023(2) 0.044(4) 0.038(3) -0.028(3) -0.008(2) 0.005(2)
C8 0.021(2) 0.042(3) 0.038(3) -0.026(3) -0.002(2) -0.002(2)
C9 0.033(3) 0.028(3) 0.041(3) -0.011(3) -0.006(2) 0.001(2)
C10 0.057(4) 0.039(4) 0.044(4) -0.012(3) -0.013(3) 0.004(3)
C11 0.061(4) 0.033(4) 0.046(4) -0.005(3) -0.015(3) 0.009(3)
C12 0.039(3) 0.032(3) 0.059(4) -0.020(3) -0.011(3) 0.003(3)
C13 0.052(3) 0.034(3) 0.041(4) -0.017(3) -0.001(3) 0.002(3)
C14 0.057(4) 0.024(3) 0.041(4) -0.009(3) -0.010(3) 0.004(3)
C15 0.031(3) 0.036(4) 0.061(4) -0.016(3) 0.009(3) -0.002(3)
C16 0.053(4) 0.024(3) 0.060(4) -0.014(3) -0.027(3) 0.003(3)
C17 0.096(5) 0.035(4) 0.056(4) -0.011(3) -0.044(4) -0.008(4)
C18 0.110(6) 0.034(4) 0.074(5) -0.008(4) -0.063(5) -0.003(4)
C19 0.050(3) 0.025(3) 0.037(3) -0.015(3) -0.010(3) -0.003(3)
C20 0.045(3) 0.027(3) 0.035(3) -0.017(3) 0.001(3) -0.003(2)
C21 0.043(3) 0.023(3) 0.029(3) -0.011(2) -0.003(2) -0.004(2)
C22 0.049(3) 0.028(3) 0.028(3) -0.014(2) -0.006(2) -0.001(3)
C23 0.041(3) 0.044(4) 0.054(4) -0.032(3) 0.004(3) -0.005(3)
C24 0.045(3) 0.046(4) 0.047(4) -0.024(3) -0.002(3) -0.007(3)
C25 0.042(3) 0.026(3) 0.024(3) -0.012(2) -0.005(2) -0.002(2)
C26 0.045(3) 0.020(3) 0.019(3) -0.006(2) -0.003(2) -0.002(2)
C27 0.047(3) 0.023(3) 0.029(3) -0.012(2) -0.003(2) -0.006(2)
C28 0.042(3) 0.031(3) 0.024(3) -0.012(2) -0.003(2) 0.001(2)
C29 0.046(3) 0.036(3) 0.033(3) -0.017(3) -0.002(3) -0.012(3)
C30 0.060(4) 0.029(3) 0.031(3) -0.020(3) -0.003(3) -0.004(3)
C31 0.041(3) 0.037(3) 0.032(3) -0.018(3) 0.001(2) -0.006(3)
C32 0.050(4) 0.054(4) 0.042(4) -0.023(3) -0.007(3) -0.010(3)
C33 0.038(3) 0.054(4) 0.046(4) -0.023(3) -0.001(3) -0.010(3)

loop_
_atom_type_symbol
_atom_type_description
_atom_type_scat_dispersion_real
_atom_type_scat_dispersion_imag
_atom_type_scat_source
C C 0.0033 0.0016 'International Tables Vol C Tables 4.2.6.8 and 6.1.1.4'
H H 0.0000 0.0000 'International Tables Vol C Tables 4.2.6.8 and 6.1.1.4'
Cd Cd -0.8075 1.2024 'International Tables Vol C Tables 4.2.6.8 and 6.1.1.4'
N N 0.0061 0.0033 'International Tables Vol C Tables 4.2.6.8 and 6.1.1.4'
O O 0.0106 0.0060 'International Tables Vol C Tables 4.2.6.8 and 6.1.1.4'

loop_
_geom_angle_atom_site_label_1
_geom_angle_atom_site_label_2
_geom_angle_atom_site_label_3
_geom_angle
_geom_angle_site_symmetry_1
_geom_angle_site_symmetry_3
_geom_angle_publ_flag
O1 Cd01 O2 52.93(13) . . ?
O1 Cd01 O3 84.94(13) . 1_455 ?
O1 Cd01 O4 137.92(13) . 1_455 ?
O1 Cd01 O1W 85.82(13) . . ?
O1 Cd01 N5 90.31(15) . 2_676 ?
O3 Cd01 O2 137.87(13) 1_455 . ?
O3 Cd01 O4 52.99(12) 1_455 1_455 ?
O3 Cd01 O1W 87.13(14) 1_455 . ?
O3 Cd01 N5 90.87(15) 1_455 2_676 ?
O4 Cd01 O2 169.09(12) 1_455 . ?
O1W Cd01 O2 89.01(13) . . ?
O1W Cd01 O4 90.83(13) . 1_455 ?
N1 Cd01 O1 137.55(14) . . ?
N1 Cd01 O2 84.97(14) . . ?
N1 Cd01 O3 136.79(14) . 1_455 ?
N1 Cd01 O4 84.13(14) . 1_455 ?
N1 Cd01 O1W 88.61(16) . . ?
N1 Cd01 N5 95.38(17) . 2_676 ?
N5 Cd01 O2 89.99(15) 2_676 . ?
N5 Cd01 O4 90.92(14) 2_676 1_455 ?
N5 Cd01 O1W 175.79(15) 2_676 . ?
C7 O1 Cd01 99.7(3) . . ?
C7 O2 Cd01 85.0(3) . . ?
C8 O3 Cd01 98.1(3) . 1_655 ?
C8 O4 Cd01 86.6(3) . 1_655 ?
C9 O5 C4 120.2(4) . . ?
C15 O7 H7 109.5 . . ?
Cd01 O1W H1WA 113.8 . . ?
Cd01 O1W H1WB 105.1 . . ?
H1WA O1W H1WB 128.3 . . ?
C16 N1 Cd01 126.6(4) . . ?
C16 N1 C17 105.7(5) . . ?
C17 N1 Cd01 127.5(4) . . ?
C16 N2 C18 106.1(5) . . ?
C16 N2 C19 127.0(5) . . ?
C18 N2 C19 126.6(5) . . ?
C22 N3 H3 125.5 . . ?
C25 N3 H3 125.5 . . ?
C25 N3 C22 109.0(4) . . ?
C31 N4 C28 126.0(4) . . ?
C31 N4 C32 106.1(4) . . ?
C32 N4 C28 127.5(5) . . ?
C31 N5 Cd01 123.4(4) . 2_676 ?
C31 N5 C33 104.6(4) . . ?
C33 N5 Cd01 129.6(4) . 2_676 ?
C2 C1 H1 120.3 . . ?
C2 C1 C6 119.4(5) . . ?
C6 C1 H1 120.3 . . ?
C1 C2 C7 120.3(5) . . ?
C3 C2 C1 120.5(4) . . ?
C3 C2 C7 119.2(4) . . ?
C2 C3 H3A 120.2 . . ?
C2 C3 C4 119.6(5) . . ?
C4 C3 H3A 120.2 . . ?
O5 C4 C3 117.8(5) . . ?
C5 C4 O5 121.4(4) . . ?
C5 C4 C3 120.3(5) . . ?
C4 C5 H5 120.0 . . ?
C4 C5 C6 120.1(4) . . ?
C6 C5 H5 120.0 . . ?
C1 C6 C8 119.8(5) . . ?
C5 C6 C1 120.1(4) . . ?
C5 C6 C8 120.1(4) . . ?
O1 C7 C2 116.7(5) . . ?
O2 C7 O1 122.3(5) . . ?
O2 C7 C2 120.9(5) . . ?
O3 C8 C6 117.2(5) . . ?
O4 C8 O3 122.0(5) . . ?
O4 C8 C6 120.8(4) . . ?
O5 C9 C10 114.2(5) . . ?
O5 C9 C14 124.4(5) . . ?
C14 C9 C10 121.2(5) . . ?
C9 C10 H10 120.4 . . ?
C11 C10 C9 119.1(6) . . ?
C11 C10 H10 120.4 . . ?
C10 C11 H11 119.2 . . ?
C10 C11 C12 121.5(6) . . ?
C12 C11 H11 119.2 . . ?
C11 C12 C13 118.5(5) . . ?
C11 C12 C15 118.1(6) . . ?
C13 C12 C15 123.4(6) . . ?
C12 C13 H13 120.0 . . ?
C14 C13 C12 120.1(6) . . ?
C14 C13 H13 120.0 . . ?
C9 C14 C13 119.6(6) . . ?
C9 C14 H14 120.2 . . ?
C13 C14 H14 120.2 . . ?
O6 C15 O7 122.4(6) . . ?
O6 C15 C12 121.9(7) . . ?
O7 C15 C12 115.7(6) . . ?
N1 C16 N2 112.3(5) . . ?
N1 C16 H16 123.9 . . ?
N2 C16 H16 123.9 . . ?
N1 C17 H17 125.3 . . ?
N1 C17 C18 109.3(6) . . ?
C18 C17 H17 125.3 . . ?
N2 C18 H18 126.7 . . ?
C17 C18 N2 106.6(6) . . ?
C17 C18 H18 126.7 . . ?
C20 C19 N2 118.6(5) . . ?
C20 C19 C24 122.8(5) . . ?
C24 C19 N2 118.6(5) . . ?
C19 C20 H20 121.0 . . ?
C19 C20 C21 118.1(5) . . ?
C21 C20 H20 121.0 . . ?
C20 C21 C22 118.9(5) . . ?
C20 C21 C26 134.2(5) . . ?
C22 C21 C26 107.0(4) . . ?
N3 C22 C21 108.0(5) . . ?
C23 C22 N3 129.6(5) . . ?
C23 C22 C21 122.4(5) . . ?
C22 C23 H23 121.1 . . ?
C22 C23 C24 117.8(5) . . ?
C24 C23 H23 121.1 . . ?
C19 C24 H24 119.9 . . ?
C23 C24 C19 120.1(5) . . ?
C23 C24 H24 119.9 . . ?
N3 C25 C26 109.7(5) . . ?
N3 C25 C30 128.8(5) . . ?
C30 C25 C26 121.5(5) . . ?
C25 C26 C21 106.4(4) . . ?
C27 C26 C21 133.6(5) . . ?
C27 C26 C25 120.0(5) . . ?
C26 C27 H27 120.8 . . ?
C28 C27 C26 118.4(5) . . ?
C28 C27 H27 120.8 . . ?
C27 C28 N4 120.3(5) . . ?
C27 C28 C29 121.2(5) . . ?
C29 C28 N4 118.5(5) . . ?
C28 C29 H29 119.5 . . ?
C30 C29 C28 120.9(5) . . ?
C30 C29 H29 119.5 . . ?
C25 C30 H30 121.0 . . ?
C29 C30 C25 118.0(5) . . ?
C29 C30 H30 121.0 . . ?
N4 C31 H31 123.7 . . ?
N5 C31 N4 112.6(5) . . ?
N5 C31 H31 123.7 . . ?
N4 C32 H32 126.6 . . ?
C33 C32 N4 106.7(5) . . ?
C33 C32 H32 126.6 . . ?
N5 C33 H33 125.0 . . ?
C32 C33 N5 109.9(5) . . ?
C32 C33 H33 125.0 . . ?

loop_
_geom_bond_atom_site_label_1
_geom_bond_atom_site_label_2
_geom_bond_distance
_geom_bond_site_symmetry_2
_geom_bond_publ_flag
Cd01 O1 2.293(3) . ?
Cd01 O2 2.625(4) . ?
Cd01 O3 2.327(4) 1_455 ?
Cd01 O4 2.589(4) 1_455 ?
Cd01 O1W 2.365(4) . ?
Cd01 N1 2.246(4) . ?
Cd01 N5 2.342(4) 2_676 ?
O1 C7 1.278(6) . ?
O2 C7 1.247(7) . ?
O3 Cd01 2.327(4) 1_655 ?
O3 C8 1.273(6) . ?
O4 Cd01 2.589(4) 1_655 ?
O4 C8 1.248(7) . ?
O5 C4 1.388(6) . ?
O5 C9 1.371(6) . ?
O6 C15 1.226(7) . ?
O7 H7 0.8200 . ?
O7 C15 1.332(8) . ?
O1W H1WA 0.9317 . ?
O1W H1WB 1.0098 . ?
N1 C16 1.309(6) . ?
N1 C17 1.350(8) . ?
N2 C16 1.329(7) . ?
N2 C18 1.363(7) . ?
N2 C19 1.447(6) . ?
N3 H3 0.8600 . ?
N3 C22 1.384(7) . ?
N3 C25 1.381(6) . ?
N4 C28 1.435(6) . ?
N4 C31 1.338(6) . ?
N4 C32 1.377(7) . ?
N5 Cd01 2.342(4) 2_676 ?
N5 C31 1.320(6) . ?
N5 C33 1.380(7) . ?
C1 H1 0.9300 . ?
C1 C2 1.392(6) . ?
C1 C6 1.395(6) . ?
C2 C3 1.388(7) . ?
C2 C7 1.510(6) . ?
C3 H3A 0.9300 . ?
C3 C4 1.390(7) . ?
C4 C5 1.385(7) . ?
C5 H5 0.9300 . ?
C5 C6 1.388(7) . ?
C6 C8 1.503(7) . ?
C9 C10 1.382(8) . ?
C9 C14 1.378(8) . ?
C10 H10 0.9300 . ?
C10 C11 1.373(8) . ?
C11 H11 0.9300 . ?
C11 C12 1.392(8) . ?
C12 C13 1.401(8) . ?
C12 C15 1.467(8) . ?
C13 H13 0.9300 . ?
C13 C14 1.390(7) . ?
C14 H14 0.9300 . ?
C16 H16 0.9300 . ?
C17 H17 0.9300 . ?
C17 C18 1.353(9) . ?
C18 H18 0.9300 . ?
C19 C20 1.373(7) . ?
C19 C24 1.408(7) . ?
C20 H20 0.9300 . ?
C20 C21 1.401(7) . ?
C21 C22 1.430(7) . ?
C21 C26 1.438(7) . ?
C22 C23 1.383(7) . ?
C23 H23 0.9300 . ?
C23 C24 1.387(7) . ?
C24 H24 0.9300 . ?
C25 C26 1.404(7) . ?
C25 C30 1.401(7) . ?
C26 C27 1.395(7) . ?
C27 H27 0.9300 . ?
C27 C28 1.390(7) . ?
C28 C29 1.407(7) . ?
C29 H29 0.9300 . ?
C29 C30 1.374(7) . ?
C30 H30 0.9300 . ?
C31 H31 0.9300 . ?
C32 H32 0.9300 . ?
C32 C33 1.344(8) . ?
C33 H33 0.9300 . ?
